data_2209843
loop_
_publ_author_name
'Kochel, Andrzej'

_publ_section_title
;
 Tetrakis(3-aminopyridine-\k<i>N</i>^1^)dioxorhenium(V) iodide
 3-aminopyridine solvate dihydrate
;
_journal_coeditor_code HB2081
_journal_issue 8
_journal_name_full 'Acta Crystallographica Section E'
_journal_page_first m1740
_journal_page_last m1742
_journal_paper_doi 10.1107/S1600536806024603
_journal_volume 62
_journal_year 2006
_chemical_formula_iupac '[Re O2 (C5 H6 N2)4] I, C5 H6 N2, 2H2 O'
_chemical_formula_moiety 'C20 H24 N8 O2 Re +, I -, C5 H6 N2, 2H2 O'
_chemical_formula_sum 'C25 H34 I N10 O4 Re'
_chemical_formula_weight 851.72
_chemical_name_systematic
;
Tetrakis(3-aminopyridine-\kN^1^)dioxorhenium(V) iodide
3-aminopyridine solvate dihydrate
;
_space_group_IT_number 2
_symmetry_cell_setting triclinic
_symmetry_space_group_name_Hall '-P 1'
_symmetry_space_group_name_H-M 'P -1'
_atom_sites_solution_hydrogens mixed
_atom_sites_solution_primary direct
_atom_sites_solution_secondary difmap
_cell_angle_alpha 81.447(5)
_cell_angle_beta 70.786(5)
_cell_angle_gamma 72.502(5)
_cell_formula_units_Z 2
_cell_length_a 9.4860(6)
_cell_length_b 13.2425(8)
_cell_length_c 13.4771(8)
_cell_measurement_reflns_used 2345
_cell_measurement_temperature 100(2)
_cell_measurement_theta_max 25.00
_cell_measurement_theta_min 3.23
_cell_volume 1522.36(17)
_computing_cell_refinement 'CrysAlis RED (Oxford Diffraction, 2004)'
_computing_data_collection 'CrysAlis CCD (Oxford Diffraction, 2004)'
_computing_data_reduction 'CrysAlis RED'
_computing_molecular_graphics 'SHELXTL (Bruker, 1999)'
_computing_publication_material SHELXL97
_computing_structure_refinement 'SHELXL97 (Sheldrick, 1997)'
_computing_structure_solution 'SHELXS97 (Sheldrick, 1997)'
_diffrn_ambient_temperature 100(2)
_diffrn_measured_fraction_theta_full 0.998
_diffrn_measured_fraction_theta_max 0.850
_diffrn_measurement_device_type 'Kuma KM4-CCD'
_diffrn_measurement_method \w
_diffrn_radiation_monochromator graphite
_diffrn_radiation_source 'fine-focus sealed tube'
_diffrn_radiation_type MoK\a
_diffrn_radiation_wavelength 0.71073
_diffrn_reflns_av_R_equivalents 0.0430
_diffrn_reflns_av_sigmaI/netI 0.0801
_diffrn_reflns_limit_h_max 15
_diffrn_reflns_limit_h_min -13
_diffrn_reflns_limit_k_max 21
_diffrn_reflns_limit_k_min -21
_diffrn_reflns_limit_l_max 22
_diffrn_reflns_limit_l_min -20
_diffrn_reflns_number 27143
_diffrn_reflns_theta_full 25.00
_diffrn_reflns_theta_max 36.63
_diffrn_reflns_theta_min 3.20
_diffrn_standards_decay_% 0
_exptl_absorpt_coefficient_mu 5.053
_exptl_absorpt_correction_T_max 0.826
_exptl_absorpt_correction_T_min 0.681
_exptl_absorpt_correction_type numerical
_exptl_absorpt_process_details '(CrysAlis RED; Oxford Diffraction, 2004)'
_exptl_crystal_colour red
_exptl_crystal_density_diffrn 1.858
_exptl_crystal_density_method 'not measured'
_exptl_crystal_description prism
_exptl_crystal_F_000 828
_exptl_crystal_size_max 0.08
_exptl_crystal_size_mid 0.08
_exptl_crystal_size_min 0.04
_refine_diff_density_max 4.347
_refine_diff_density_min -2.179
_refine_ls_extinction_method none
_refine_ls_goodness_of_fit_ref 0.927
_refine_ls_hydrogen_treatment mixed
_refine_ls_matrix_type full
_refine_ls_number_parameters 427
_refine_ls_number_reflns 12818
_refine_ls_number_restraints 7
_refine_ls_restrained_S_all 0.927
_refine_ls_R_factor_all 0.0700
_refine_ls_R_factor_gt 0.0378
_refine_ls_shift/su_max 0.000
_refine_ls_shift/su_mean 0.000
_refine_ls_structure_factor_coef Fsqd
_refine_ls_weighting_details 'calc w=1/[\s^2^(Fo^2^)+(0.0336P)^2^] where P=(Fo^2^+2Fc^2^)/3'
_refine_ls_weighting_scheme calc
_refine_ls_wR_factor_gt 0.0717
_refine_ls_wR_factor_ref 0.0770
_reflns_number_gt 8799
_reflns_number_total 12818
_reflns_threshold_expression I>2\s(I)
_cod_data_source_file hb2081.cif
_cod_data_source_block I
_cod_depositor_comments
;
The following automatic conversions were performed:
'_geom_hbond_publ_flag' value 'YES' changed to 'yes' according to
'/home/saulius/struct/CIF-dictionaries/cif_core.dic' dictionary named
'cif_core.dic' version 2.4.1 from 2010-06-29 (16 times).

Automatic conversion script
Id: cif_fix_enum 1527 2010-12-29 10:47:43Z saulius 

The following automatic conversions were performed:

'_geom_hbond_publ_flag' value 'YES' changed to 'yes' according to
/home/saulius/struct/CIF-dictionaries/cif_core.dic dictionary named
'cif_core.dic' version 2.4.1 from 2010-06-29 (16 times).

Automatic conversion script
Id: cif_fix_values 1715 2011-07-08 13:25:40Z adriana 

The following automatic conversions were performed:

'_atom_sites_solution_hydrogens' value 'difmap and geom' was changed
to 'mixed'.

Automatic conversion script
Id: cif_fix_values 6452 2018-10-05 10:23:21Z andrius 
;
_cod_original_cell_volume 1522.36(16)
_cod_database_code 2209843
_cod_database_fobs_code 2209843

loop_
_symmetry_equiv_pos_as_xyz
'x, y, z'
'-x, -y, -z'

loop_
_atom_site_type_symbol
_atom_site_label
_atom_site_fract_x
_atom_site_fract_y
_atom_site_fract_z
_atom_site_U_iso_or_equiv
_atom_site_adp_type
_atom_site_calc_flag
_atom_site_refinement_flags
_atom_site_occupancy
Re Re1 0.0000 0.5000 0.5000 0.01140(4) Uani d S 1
O O1 -0.0430(2) 0.60359(17) 0.40725(17) 0.0146(4) Uani d . 1
N N1 0.2428(3) 0.4724(2) 0.4153(2) 0.0145(5) Uani d . 1
C C1 0.2874(4) 0.4932(2) 0.3100(3) 0.0159(6) Uani d . 1
H H1 0.2100 0.5251 0.2762 0.019 Uiso calc R 1
C C2 0.4428(4) 0.4696(3) 0.2490(3) 0.0181(6) Uani d . 1
C C3 0.5549(4) 0.4228(3) 0.2993(3) 0.0216(7) Uani d . 1
H H3 0.6617 0.4054 0.2602 0.026 Uiso calc R 1
C C4 0.5095(4) 0.4019(3) 0.4069(3) 0.0228(7) Uani d . 1
H H4 0.5851 0.3703 0.4423 0.027 Uiso calc R 1
C C5 0.3530(4) 0.4273(3) 0.4631(3) 0.0197(7) Uani d . 1
H H5 0.3227 0.4124 0.5371 0.024 Uiso calc R 1
N N21 0.4801(4) 0.4963(3) 0.1418(3) 0.0257(7) Uani d . 1
N N2 -0.0059(3) 0.3877(2) 0.4031(2) 0.0145(5) Uani d . 1
C C6 -0.0339(4) 0.4182(3) 0.3098(3) 0.0166(6) Uani d . 1
H H6 -0.0558 0.4914 0.2883 0.020 Uiso calc R 1
C C7 -0.0316(4) 0.3457(3) 0.2441(3) 0.0179(6) Uani d . 1
H H7 -0.0497 0.3695 0.1782 0.021 Uiso calc R 1
C C8 -0.0030(4) 0.2391(3) 0.2749(3) 0.0192(7) Uani d . 1
H H8 -0.0036 0.1893 0.2312 0.023 Uiso calc R 1
C C9 0.0266(4) 0.2055(3) 0.3710(3) 0.0166(6) Uani d . 1
C C10 0.0252(3) 0.2831(2) 0.4321(3) 0.0139(6) Uani d . 1
H H10 0.0471 0.2611 0.4970 0.017 Uiso calc R 1
N N22 0.0527(4) 0.1010(2) 0.4086(3) 0.0220(6) Uani d . 1
Re Re2 -0.5000 0.0000 0.5000 0.01528(5) Uani d S 1
O O2 -0.2988(3) -0.06049(18) 0.47504(18) 0.0190(5) Uani d . 1
N N3 -0.4779(3) 0.1257(2) 0.5745(2) 0.0184(6) Uani d . 1
C C11 -0.3363(4) 0.1403(3) 0.5587(3) 0.0209(7) Uani d . 1
H H11 -0.2476 0.0967 0.5121 0.025 Uiso calc R 1
C C12 -0.3185(4) 0.2174(3) 0.6090(3) 0.0237(7) Uani d . 1
H H12 -0.2184 0.2258 0.5979 0.028 Uiso calc R 1
C C13 -0.4462(5) 0.2816(3) 0.6749(3) 0.0257(8) Uani d . 1
H H13 -0.4346 0.3346 0.7095 0.031 Uiso calc R 1
C C14 -0.5935(4) 0.2692(3) 0.6913(3) 0.0200(7) Uani d . 1
C C15 -0.6039(4) 0.1887(3) 0.6387(3) 0.0193(7) Uani d . 1
H H15 -0.7029 0.1786 0.6489 0.023 Uiso calc R 1
N N23 -0.7266(4) 0.3366(3) 0.7515(3) 0.0263(7) Uani d . 1
N N4 -0.4528(3) 0.0887(2) 0.3518(2) 0.0178(6) Uani d . 1
C C16 -0.5701(4) 0.1632(3) 0.3251(3) 0.0209(7) Uani d . 1
H H16 -0.6720 0.1768 0.3731 0.025 Uiso calc R 1
C C17 -0.5434(4) 0.2196(3) 0.2291(3) 0.0233(7) Uani d . 1
H H17 -0.6270 0.2715 0.2118 0.028 Uiso calc R 1
C C18 -0.3971(4) 0.2012(3) 0.1583(3) 0.0225(7) Uani d . 1
H H18 -0.3796 0.2401 0.0923 0.027 Uiso calc R 1
C C19 -0.2743(4) 0.1249(3) 0.1844(3) 0.0207(7) Uani d . 1
C C20 -0.3092(4) 0.0703(3) 0.2833(3) 0.0185(7) Uani d . 1
H H20 -0.2276 0.0180 0.3026 0.022 Uiso calc R 1
N N24 -0.1270(4) 0.0985(3) 0.1151(3) 0.0255(7) Uani d . 1
N N5 0.4061(4) 0.9051(2) 0.1301(2) 0.0254(7) Uani d . 1
C C31 0.4565(5) 0.8110(3) 0.0878(3) 0.0313(9) Uani d . 1
H H31 0.3843 0.7724 0.0929 0.038 Uiso calc R 1
C C32 0.6183(5) 0.7667(3) 0.0346(3) 0.0332(10) Uani d . 1
C C33 0.7182(5) 0.8282(3) 0.0262(3) 0.0329(9) Uani d . 1
H H33 0.8252 0.8024 -0.0102 0.039 Uiso calc R 1
C C34 0.6669(6) 0.9226(4) 0.0681(4) 0.0399(10) Uani d . 1
H H34 0.7355 0.9644 0.0615 0.048 Uiso calc R 1
C C35 0.5095(5) 0.9577(3) 0.1217(3) 0.0330(9) Uani d . 1
H H35 0.4736 1.0234 0.1543 0.040 Uiso calc R 1
N N36 0.6630(5) 0.6694(3) -0.0070(3) 0.0421(9) Uani d D 1
I I1 0.13012(3) 0.62088(2) 0.040429(19) 0.02421(6) Uani d . 1
O O3 0.0145(4) 0.7718(2) 0.2651(2) 0.0379(7) Uani d D 1
O O4 0.0879(3) 0.9686(2) 0.2356(2) 0.0236(5) Uani d D 1
H H1A 0.064(6) 0.740(4) 0.197(2) 0.055(15) Uiso d D 1
H H2A 0.010(7) 0.710(3) 0.315(4) 0.071(18) Uiso d D 1
H H3A 0.197(3) 0.960(4) 0.197(4) 0.054(15) Uiso d D 1
H H4A 0.051(6) 0.906(3) 0.254(4) 0.059(16) Uiso d D 1
H H5A -0.795(6) 0.308(4) 0.767(4) 0.031(13) Uiso d . 1
H H6A 0.072(5) 0.054(3) 0.363(3) 0.025(11) Uiso d . 1
H H7A -0.696(7) 0.360(4) 0.805(5) 0.067(17) Uiso d . 1
H H8A 0.559(6) 0.457(4) 0.105(4) 0.043(14) Uiso d . 1
H H9A -0.101(5) 0.146(3) 0.061(3) 0.021(10) Uiso d . 1
H H10A -0.058(6) 0.060(4) 0.146(4) 0.037(13) Uiso d . 1
H H11A 0.097(5) 0.083(3) 0.453(4) 0.028(12) Uiso d . 1
H H12A 0.400(6) 0.510(4) 0.118(4) 0.054(16) Uiso d . 1
H H13A 0.628(5) 0.607(3) 0.029(4) 0.065 Uiso d D 1
H H14A 0.754(4) 0.611(3) 0.000(4) 0.065 Uiso d D 1

loop_
_atom_site_aniso_label
_atom_site_aniso_U_11
_atom_site_aniso_U_22
_atom_site_aniso_U_33
_atom_site_aniso_U_12
_atom_site_aniso_U_13
_atom_site_aniso_U_23
Re1 0.01105(8) 0.00994(8) 0.01221(9) -0.00138(6) -0.00334(7) -0.00106(6)
O1 0.0133(11) 0.0131(10) 0.0161(11) -0.0010(8) -0.0047(9) -0.0015(8)
N1 0.0143(13) 0.0114(12) 0.0182(13) -0.0019(10) -0.0060(11) -0.0032(10)
C1 0.0140(15) 0.0120(14) 0.0191(16) -0.0030(11) -0.0017(12) -0.0016(11)
C2 0.0152(15) 0.0137(15) 0.0221(17) -0.0038(12) -0.0003(13) -0.0037(12)
C3 0.0107(15) 0.0205(17) 0.0293(19) -0.0018(12) -0.0021(14) -0.0029(14)
C4 0.0138(16) 0.0251(18) 0.0294(19) -0.0032(13) -0.0087(14) -0.0006(14)
C5 0.0188(16) 0.0191(16) 0.0210(17) -0.0027(13) -0.0084(14) 0.0003(13)
N21 0.0170(15) 0.0268(17) 0.0239(17) 0.0002(13) 0.0004(13) -0.0012(13)
N2 0.0132(12) 0.0136(13) 0.0171(13) -0.0031(10) -0.0048(11) -0.0030(10)
C6 0.0146(15) 0.0169(15) 0.0183(16) -0.0027(12) -0.0064(13) -0.0009(12)
C7 0.0140(15) 0.0233(17) 0.0173(16) -0.0038(13) -0.0067(13) -0.0019(12)
C8 0.0163(16) 0.0195(16) 0.0232(17) -0.0053(13) -0.0048(14) -0.0073(13)
C9 0.0116(14) 0.0173(15) 0.0199(16) -0.0049(12) -0.0011(12) -0.0046(12)
C10 0.0104(13) 0.0133(14) 0.0165(15) -0.0017(11) -0.0027(12) -0.0026(11)
N22 0.0245(16) 0.0138(14) 0.0286(17) -0.0033(12) -0.0101(14) -0.0030(12)
Re2 0.01416(9) 0.01330(9) 0.01690(9) -0.00034(7) -0.00534(7) -0.00183(7)
O2 0.0173(11) 0.0170(11) 0.0205(12) -0.0011(9) -0.0054(10) -0.0023(9)
N3 0.0215(14) 0.0125(13) 0.0191(14) 0.0003(11) -0.0080(12) -0.0005(10)
C11 0.0201(17) 0.0205(17) 0.0227(18) -0.0059(13) -0.0087(14) 0.0025(13)
C12 0.0226(18) 0.0221(18) 0.0267(19) -0.0083(14) -0.0068(15) 0.0013(14)
C13 0.034(2) 0.0196(18) 0.031(2) -0.0110(15) -0.0163(17) 0.0001(14)
C14 0.0272(18) 0.0153(16) 0.0150(16) -0.0026(13) -0.0067(14) 0.0012(12)
C15 0.0197(16) 0.0162(16) 0.0202(17) -0.0026(13) -0.0059(13) 0.0000(12)
N23 0.0276(18) 0.0219(16) 0.0276(18) -0.0016(14) -0.0090(15) -0.0051(13)
N4 0.0178(14) 0.0173(14) 0.0198(14) -0.0036(11) -0.0074(11) -0.0040(10)
C16 0.0197(17) 0.0153(16) 0.0280(19) -0.0011(13) -0.0109(14) -0.0010(13)
C17 0.0264(19) 0.0158(16) 0.0295(19) -0.0034(14) -0.0155(16) 0.0048(13)
C18 0.0296(19) 0.0187(17) 0.0221(18) -0.0106(14) -0.0099(15) 0.0036(13)
C19 0.0227(17) 0.0182(16) 0.0223(17) -0.0055(13) -0.0076(14) -0.0023(13)
C20 0.0199(16) 0.0168(16) 0.0198(17) -0.0035(13) -0.0073(13) -0.0036(12)
N24 0.0222(16) 0.0276(17) 0.0242(17) -0.0070(13) -0.0048(14) 0.0022(13)
N5 0.0255(16) 0.0215(15) 0.0272(17) -0.0036(13) -0.0077(13) -0.0016(12)
C31 0.044(2) 0.0227(19) 0.025(2) -0.0041(17) -0.0118(18) -0.0007(15)
C32 0.055(3) 0.0194(18) 0.0205(19) -0.0007(18) -0.0151(19) 0.0006(14)
C33 0.030(2) 0.035(2) 0.039(2) -0.0122(18) -0.0201(19) 0.0134(18)
C34 0.045(3) 0.048(3) 0.035(2) -0.021(2) -0.017(2) 0.002(2)
C35 0.037(2) 0.034(2) 0.031(2) -0.0121(18) -0.0141(18) 0.0018(17)
N36 0.057(3) 0.0260(19) 0.041(2) -0.0011(17) -0.020(2) -0.0057(16)
I1 0.01864(11) 0.02875(12) 0.01841(11) -0.00054(9) -0.00210(8) -0.00095(8)
O3 0.059(2) 0.0232(15) 0.0279(16) -0.0208(14) -0.0006(15) -0.0005(12)
O4 0.0215(13) 0.0177(12) 0.0300(14) -0.0042(10) -0.0053(11) -0.0040(10)

loop_
_atom_type_symbol
_atom_type_description
_atom_type_scat_dispersion_real
_atom_type_scat_dispersion_imag
_atom_type_scat_source
C C 0.0033 0.0016 'International Tables Vol C Tables 4.2.6.8 and 6.1.1.4'
H H 0.0000 0.0000 'International Tables Vol C Tables 4.2.6.8 and 6.1.1.4'
N N 0.0061 0.0033 'International Tables Vol C Tables 4.2.6.8 and 6.1.1.4'
O O 0.0106 0.0060 'International Tables Vol C Tables 4.2.6.8 and 6.1.1.4'
I I -0.4742 1.8119 'International Tables Vol C Tables 4.2.6.8 and 6.1.1.4'
Re Re -1.0185 7.2310 'International Tables Vol C Tables 4.2.6.8 and 6.1.1.4'

loop_
_geom_angle_atom_site_label_1
_geom_angle_atom_site_label_2
_geom_angle_atom_site_label_3
_geom_angle_site_symmetry_1
_geom_angle_site_symmetry_3
_geom_angle
_geom_angle_publ_flag
O1 Re1 O1 . 2_566 180.0 ?
O1 Re1 N2 . . 90.25(10) n
O1 Re1 N2 2_566 . 89.75(10) ?
O1 Re1 N2 . 2_566 89.75(10) ?
O1 Re1 N2 2_566 2_566 90.25(10) ?
N2 Re1 N2 . 2_566 180.0 ?
O1 Re1 N1 . 2_566 90.34(10) ?
O1 Re1 N1 2_566 2_566 89.67(10) ?
N2 Re1 N1 . 2_566 92.95(10) ?
N2 Re1 N1 2_566 2_566 87.06(10) ?
O1 Re1 N1 . . 89.67(10) n
O1 Re1 N1 2_566 . 90.33(10) ?
N2 Re1 N1 . . 87.06(10) n
N2 Re1 N1 2_566 . 92.94(10) ?
N1 Re1 N1 2_566 . 180.0 ?
C5 N1 C1 . . 118.6(3) ?
C5 N1 Re1 . . 121.7(2) n
C1 N1 Re1 . . 119.6(2) n
N1 C1 C2 . . 122.6(3) ?
N1 C1 H1 . . 118.7 ?
C2 C1 H1 . . 118.7 ?
N21 C2 C3 . . 122.4(3) ?
N21 C2 C1 . . 119.4(3) ?
C3 C2 C1 . . 118.1(3) ?
C4 C3 C2 . . 119.3(3) ?
C4 C3 H3 . . 120.3 ?
C2 C3 H3 . . 120.3 ?
C3 C4 C5 . . 119.7(3) ?
C3 C4 H4 . . 120.1 ?
C5 C4 H4 . . 120.1 ?
N1 C5 C4 . . 121.6(3) ?
N1 C5 H5 . . 119.2 ?
C4 C5 H5 . . 119.2 ?
C2 N21 H8A . . 116(3) ?
C2 N21 H12A . . 112(3) ?
H8A N21 H12A . . 113(5) ?
C6 N2 C10 . . 118.0(3) ?
C6 N2 Re1 . . 121.4(2) n
C10 N2 Re1 . . 120.5(2) n
N2 C6 C7 . . 122.0(3) ?
N2 C6 H6 . . 119.0 ?
C7 C6 H6 . . 119.0 ?
C8 C7 C6 . . 119.9(3) ?
C8 C7 H7 . . 120.1 ?
C6 C7 H7 . . 120.1 ?
C7 C8 C9 . . 119.3(3) ?
C7 C8 H8 . . 120.4 ?
C9 C8 H8 . . 120.4 ?
N22 C9 C8 . . 122.9(3) ?
N22 C9 C10 . . 119.5(3) ?
C8 C9 C10 . . 117.6(3) ?
N2 C10 C9 . . 123.2(3) ?
N2 C10 H10 . . 118.4 ?
C9 C10 H10 . . 118.4 ?
C9 N22 H6A . . 116(3) ?
C9 N22 H11A . . 118(3) ?
H6A N22 H11A . . 117(4) ?
O2 Re2 O2 2_456 . 180.0 ?
O2 Re2 N4 2_456 . 90.40(11) ?
O2 Re2 N4 . . 89.60(11) n
O2 Re2 N4 2_456 2_456 89.60(11) ?
O2 Re2 N4 . 2_456 90.40(11) ?
N4 Re2 N4 . 2_456 180.0 ?
O2 Re2 N3 2_456 2_456 89.42(11) ?
O2 Re2 N3 . 2_456 90.58(11) ?
N4 Re2 N3 . 2_456 90.41(10) ?
N4 Re2 N3 2_456 2_456 89.59(10) ?
O2 Re2 N3 2_456 . 90.58(11) ?
O2 Re2 N3 . . 89.42(11) n
N4 Re2 N3 . . 89.59(10) n
N4 Re2 N3 2_456 . 90.40(10) ?
N3 Re2 N3 2_456 . 180.0 n
C15 N3 C11 . . 119.4(3) ?
C15 N3 Re2 . . 120.3(2) n
C11 N3 Re2 . . 120.3(2) n
N3 C11 C12 . . 121.3(3) ?
N3 C11 H11 . . 119.3 ?
C12 C11 H11 . . 119.3 ?
C13 C12 C11 . . 119.6(3) ?
C13 C12 H12 . . 120.2 ?
C11 C12 H12 . . 120.2 ?
C12 C13 C14 . . 120.2(3) ?
C12 C13 H13 . . 119.9 ?
C14 C13 H13 . . 119.9 ?
N23 C14 C13 . . 122.2(3) ?
N23 C14 C15 . . 120.1(3) ?
C13 C14 C15 . . 117.6(3) ?
N3 C15 C14 . . 121.9(3) ?
N3 C15 H15 . . 119.1 ?
C14 C15 H15 . . 119.1 ?
C14 N23 H5A . . 108(3) ?
C14 N23 H7A . . 105(3) ?
H5A N23 H7A . . 122(5) ?
C20 N4 C16 . . 119.0(3) ?
C20 N4 Re2 . . 121.2(2) n
C16 N4 Re2 . . 119.7(2) n
N4 C16 C17 . . 120.8(3) ?
N4 C16 H16 . . 119.6 ?
C17 C16 H16 . . 119.6 ?
C18 C17 C16 . . 120.7(3) ?
C18 C17 H17 . . 119.7 ?
C16 C17 H17 . . 119.7 ?
C17 C18 C19 . . 119.5(3) ?
C17 C18 H18 . . 120.3 ?
C19 C18 H18 . . 120.3 ?
N24 C19 C18 . . 122.5(3) ?
N24 C19 C20 . . 120.4(3) ?
C18 C19 C20 . . 117.1(3) ?
N4 C20 C19 . . 122.9(3) ?
N4 C20 H20 . . 118.5 ?
C19 C20 H20 . . 118.5 ?
C19 N24 H9A . . 118(2) ?
C19 N24 H10A . . 112(3) ?
H9A N24 H10A . . 121(4) ?
C35 N5 C31 . . 118.3(4) ?
N5 C31 C32 . . 121.2(4) ?
N5 C31 H31 . . 119.4 ?
C32 C31 H31 . . 119.4 ?
N36 C32 C33 . . 124.6(4) ?
N36 C32 C31 . . 118.4(4) ?
C33 C32 C31 . . 117.0(4) ?
C34 C33 C32 . . 121.5(4) ?
C34 C33 H33 . . 119.2 ?
C32 C33 H33 . . 119.2 ?
C33 C34 C35 . . 117.8(4) ?
C33 C34 H34 . . 121.1 ?
C35 C34 H34 . . 121.1 ?
N5 C35 C34 . . 124.2(4) ?
N5 C35 H35 . . 117.9 ?
C34 C35 H35 . . 117.9 ?
C32 N36 H13A . . 125(3) ?
C32 N36 H14A . . 125(3) ?
H13A N36 H14A . . 71(4) ?
H1A O3 H2A . . 103(4) ?
H3A O4 H4A . . 118(4) ?

loop_
_geom_bond_atom_site_label_1
_geom_bond_atom_site_label_2
_geom_bond_site_symmetry_2
_geom_bond_distance
_geom_bond_publ_flag
Re1 O1 . 1.761(2) yes
Re1 O1 2_566 1.761(2) ?
Re1 N2 . 2.144(3) yes
Re1 N2 2_566 2.144(3) ?
Re1 N1 2_566 2.151(3) ?
Re1 N1 . 2.151(3) yes
N1 C5 . 1.349(4) n
N1 C1 . 1.351(4) n
C1 C2 . 1.396(4) n
C1 H1 . 0.9500 ?
C2 N21 . 1.387(5) n
C2 C3 . 1.388(5) n
C3 C4 . 1.380(5) n
C3 H3 . 0.9500 ?
C4 C5 . 1.388(5) n
C4 H4 . 0.9500 ?
C5 H5 . 0.9500 ?
N21 H8A . 0.82(5) ?
N21 H12A . 0.88(6) ?
N2 C6 . 1.348(4) n
N2 C10 . 1.352(4) n
C6 C7 . 1.390(5) n
C6 H6 . 0.9500 ?
C7 C8 . 1.381(5) n
C7 H7 . 0.9500 ?
C8 C9 . 1.395(5) n
C8 H8 . 0.9500 ?
C9 N22 . 1.379(4) n
C9 C10 . 1.405(4) n
C10 H10 . 0.9500 ?
N22 H6A . 0.87(4) ?
N22 H11A . 0.81(4) ?
Re2 O2 2_456 1.771(2) ?
Re2 O2 . 1.771(2) yes
Re2 N4 . 2.145(3) yes
Re2 N4 2_456 2.145(3) ?
Re2 N3 2_456 2.160(3) ?
Re2 N3 . 2.160(3) yes
N3 C15 . 1.345(4) n
N3 C11 . 1.357(5) n
C11 C12 . 1.384(5) n
C11 H11 . 0.9500 ?
C12 C13 . 1.369(5) n
C12 H12 . 0.9500 ?
C13 C14 . 1.397(5) n
C13 H13 . 0.9500 ?
C14 N23 . 1.383(5) n
C14 C15 . 1.408(5) n
C15 H15 . 0.9500 ?
N23 H5A . 0.79(5) ?
N23 H7A . 0.97(6) ?
N4 C20 . 1.344(4) n
N4 C16 . 1.356(4) n
C16 C17 . 1.381(5) n
C16 H16 . 0.9500 ?
C17 C18 . 1.374(5) n
C17 H17 . 0.9500 ?
C18 C19 . 1.399(5) ?
C18 H18 . 0.9500 ?
C19 N24 . 1.375(5) n
C19 C20 . 1.406(5) n
C20 H20 . 0.9500 ?
N24 H9A . 0.91(4) ?
N24 H10A . 0.88(5) ?
N5 C35 . 1.332(5) n
N5 C31 . 1.334(5) n
C31 C32 . 1.440(6) n
C31 H31 . 0.9500 ?
C32 N36 . 1.373(5) n
C32 C33 . 1.392(6) n
C33 C34 . 1.334(6) n
C33 H33 . 0.9500 ?
C34 C35 . 1.393(6) n
C34 H34 . 0.9500 ?
C35 H35 . 0.9500 ?
N36 H13A . 0.98(4) ?
N36 H14A . 0.99(4) ?
O3 H1A . 0.979(19) ?
O3 H2A . 0.98(4) ?
O4 H3A . 0.97(4) ?
O4 H4A . 0.96(4) ?

loop_
_geom_hbond_atom_site_label_D
_geom_hbond_atom_site_label_H
_geom_hbond_atom_site_label_A
_geom_hbond_site_symmetry_A
_geom_hbond_distance_DH
_geom_hbond_distance_HA
_geom_hbond_distance_DA
_geom_hbond_angle_DHA
_geom_hbond_publ_flag
O3 H1A I1 . 0.98(3) 2.62(4) 3.558(3) 162(5) yes
O3 H2A O1 . 0.98(4) 1.81(5) 2.775(3) 167(6) yes
O4 H3A N5 . 0.97(4) 1.85(4) 2.801(5) 164(4) yes
O4 H4A O3 . 0.96(5) 1.89(4) 2.835(4) 168(4) yes
N22 H6A O4 1_545 0.88(4) 2.13(4) 2.996(4) 167(4) yes
N21 H8A I1 2_665 0.82(5) 2.93(6) 3.717(4) 162(5) yes
N24 H10A O4 1_545 0.88(6) 2.12(6) 2.999(5) 174(5) yes
N22 H11A O2 2_556 0.81(5) 2.34(5) 3.099(5) 156(5) yes
N21 H12A I1 . 0.88(6) 2.97(6) 3.825(4) 163(4) yes
N36 H13A N21 . 0.98(4) 2.37(5) 3.320(6) 163(4) yes
N36 H14A I1 2_665 0.99(4) 3.00(4) 3.772(4) 135(3) yes
C6 H6 O1 . 0.94 2.39 2.918(4) 114 yes
C10 H10 O1 2_566 0.94 2.34 2.886(4) 115 yes
C15 H15 O2 2_456 0.95 2.44 2.955(5) 113 yes
C16 H16 O2 2_456 0.95 2.36 2.894(5) 114 yes
C20 H20 O2 . 0.95 2.36 2.902(4) 115 yes

loop_
_geom_torsion_atom_site_label_1
_geom_torsion_atom_site_label_2
_geom_torsion_atom_site_label_3
_geom_torsion_atom_site_label_4
_geom_torsion_site_symmetry_1
_geom_torsion
O1 Re1 N1 C5 . 154.8(3)
O1 Re1 N1 C5 2_566 -25.2(3)
N2 Re1 N1 C5 . -114.9(3)
N2 Re1 N1 C5 2_566 65.1(3)
O1 Re1 N1 C1 . -30.2(2)
O1 Re1 N1 C1 2_566 149.8(2)
N2 Re1 N1 C1 . 60.0(2)
N2 Re1 N1 C1 2_566 -120.0(2)
C5 N1 C1 C2 . 0.1(5)
Re1 N1 C1 C2 . -174.9(2)
N1 C1 C2 N21 . -177.9(3)
N1 C1 C2 C3 . 0.0(5)
N21 C2 C3 C4 . 177.6(3)
C1 C2 C3 C4 . -0.3(5)
C2 C3 C4 C5 . 0.3(5)
C1 N1 C5 C4 . -0.1(5)
Re1 N1 C5 C4 . 174.9(3)
C3 C4 C5 N1 . -0.1(5)
O1 Re1 N2 C6 . 0.9(2)
O1 Re1 N2 C6 2_566 -179.1(2)
N1 Re1 N2 C6 2_566 91.3(2)
N1 Re1 N2 C6 . -88.7(2)
O1 Re1 N2 C10 . 178.0(2)
O1 Re1 N2 C10 2_566 -2.0(2)
N1 Re1 N2 C10 2_566 -91.6(2)
N1 Re1 N2 C10 . 88.4(2)
C10 N2 C6 C7 . 0.1(5)
Re1 N2 C6 C7 . 177.2(2)
N2 C6 C7 C8 . 1.3(5)
C6 C7 C8 C9 . -1.4(5)
C7 C8 C9 N22 . 178.5(3)
C7 C8 C9 C10 . 0.2(5)
C6 N2 C10 C9 . -1.3(5)
Re1 N2 C10 C9 . -178.5(2)
N22 C9 C10 N2 . -177.1(3)
C8 C9 C10 N2 . 1.2(5)
O2 Re2 N3 C15 2_456 18.0(3)
O2 Re2 N3 C15 . -162.0(3)
N4 Re2 N3 C15 . 108.4(3)
N4 Re2 N3 C15 2_456 -71.6(3)
O2 Re2 N3 C11 2_456 -163.3(3)
O2 Re2 N3 C11 . 16.7(3)
N4 Re2 N3 C11 . -72.9(3)
N4 Re2 N3 C11 2_456 107.1(3)
C15 N3 C11 C12 . 1.4(5)
Re2 N3 C11 C12 . -177.3(3)
N3 C11 C12 C13 . -1.0(5)
C11 C12 C13 C14 . 0.0(6)
C12 C13 C14 N23 . -175.6(3)
C12 C13 C14 C15 . 0.6(5)
C11 N3 C15 C14 . -0.7(5)
Re2 N3 C15 C14 . 178.0(2)
N23 C14 C15 N3 . 176.0(3)
C13 C14 C15 N3 . -0.3(5)
O2 Re2 N4 C20 2_456 -173.1(3)
O2 Re2 N4 C20 . 6.9(3)
N3 Re2 N4 C20 2_456 -83.7(3)
N3 Re2 N4 C20 . 96.3(3)
O2 Re2 N4 C16 2_456 5.2(3)
O2 Re2 N4 C16 . -174.8(3)
N3 Re2 N4 C16 2_456 94.7(3)
N3 Re2 N4 C16 . -85.3(3)
C20 N4 C16 C17 . 0.0(5)
Re2 N4 C16 C17 . -178.4(3)
N4 C16 C17 C18 . 0.1(5)
C16 C17 C18 C19 . -0.3(5)
C17 C18 C19 N24 . 176.3(3)
C17 C18 C19 C20 . 0.3(5)
C16 N4 C20 C19 . 0.0(5)
Re2 N4 C20 C19 . 178.4(2)
N24 C19 C20 N4 . -176.3(3)
C18 C19 C20 N4 . -0.2(5)
C35 N5 C31 C32 . 0.2(5)
N5 C31 C32 N36 . 179.8(4)
N5 C31 C32 C33 . -2.2(6)
N36 C32 C33 C34 . 179.6(4)
C31 C32 C33 C34 . 1.8(6)
C32 C33 C34 C35 . 0.5(6)
C31 N5 C35 C34 . 2.4(6)
C33 C34 C35 N5 . -2.8(6)
